data_2216320
loop_
_publ_author_name
'Yuan-Yuan Lai'
'Jia-Rong Chen'
'Guang-Di Jia'
'Xing Tao'

_publ_section_title 2-(8-Chloro-6,9-dimethyl-2,3,4,9-tetrahydro-1<i>H</i>-carbazol-4-yl)acetaldehyde
_journal_coeditor_code BT2618
_journal_issue 12
_journal_name_full 'Acta Crystallographica Section E'
_journal_page_first o4818
_journal_page_last o4818
_journal_paper_doi 10.1107/S1600536807059156
_journal_volume 63
_journal_year 2007
_chemical_formula_iupac 'C16 H18 Cl N O'
_chemical_formula_moiety 'C16 H18 Cl N O'
_chemical_formula_sum 'C16 H18 Cl N O'
_chemical_formula_weight 275.76
_chemical_name_systematic
;
2-(8-Chloro-6,9-dimethyl-2,3,4,9-tetrahydro-1 H-carbazol-4-yl)acetaldehyde
;
_space_group_IT_number 2
_symmetry_cell_setting triclinic
_symmetry_space_group_name_Hall '-P 1'
_symmetry_space_group_name_H-M 'P -1'
_atom_sites_solution_hydrogens geom
_atom_sites_solution_primary direct
_atom_sites_solution_secondary difmap
_audit_creation_method SHELXL-97
_cell_angle_alpha 90.094(2)
_cell_angle_beta 104.405(2)
_cell_angle_gamma 93.273(2)
_cell_formula_units_Z 2
_cell_length_a 8.0456(5)
_cell_length_b 9.5454(4)
_cell_length_c 9.5698(4)
_cell_measurement_reflns_used 1643
_cell_measurement_temperature 296(2)
_cell_measurement_theta_max 24.79
_cell_measurement_theta_min 2.62
_cell_volume 710.58(6)
_computing_cell_refinement 'SAINT (Bruker, 2001)'
_computing_data_collection 'SMART (Bruker, 2001)'
_computing_data_reduction SAINT
_computing_molecular_graphics 'PLATON (Spek, 2003)'
_computing_publication_material PLATON
_computing_structure_refinement 'SHELXL97 (Sheldrick, 1997)'
_computing_structure_solution 'SHELXS97 (Sheldrick, 1997)'
_diffrn_ambient_temperature 296(2)
_diffrn_measured_fraction_theta_full 0.975
_diffrn_measured_fraction_theta_max 0.98
_diffrn_measurement_device_type 'Bruker SMART 4K CCD area-detector'
_diffrn_measurement_method '\f and \w scans'
_diffrn_radiation_monochromator graphite
_diffrn_radiation_source 'fine-focus sealed tube'
_diffrn_radiation_type MoK\a
_diffrn_radiation_wavelength 0.71073
_diffrn_reflns_av_R_equivalents 0.0144
_diffrn_reflns_av_sigmaI/netI 0.0311
_diffrn_reflns_limit_h_max 9
_diffrn_reflns_limit_h_min -9
_diffrn_reflns_limit_k_max 11
_diffrn_reflns_limit_k_min -11
_diffrn_reflns_limit_l_max 11
_diffrn_reflns_limit_l_min -7
_diffrn_reflns_number 3936
_diffrn_reflns_theta_full 25.00
_diffrn_reflns_theta_max 25.00
_diffrn_reflns_theta_min 2.20
_exptl_absorpt_coefficient_mu 0.260
_exptl_absorpt_correction_type none
_exptl_crystal_colour colorless
_exptl_crystal_density_diffrn 1.289
_exptl_crystal_density_method 'not measured'
_exptl_crystal_description block
_exptl_crystal_F_000 292
_exptl_crystal_size_max 0.30
_exptl_crystal_size_mid 0.20
_exptl_crystal_size_min 0.20
_refine_diff_density_max 0.312
_refine_diff_density_min -0.197
_refine_ls_extinction_method none
_refine_ls_goodness_of_fit_ref 1.087
_refine_ls_hydrogen_treatment constr
_refine_ls_matrix_type full
_refine_ls_number_parameters 174
_refine_ls_number_reflns 2452
_refine_ls_number_restraints 0
_refine_ls_restrained_S_all 1.087
_refine_ls_R_factor_all 0.0706
_refine_ls_R_factor_gt 0.0574
_refine_ls_shift/su_max 0.011
_refine_ls_shift/su_mean 0.000
_refine_ls_structure_factor_coef Fsqd
_refine_ls_weighting_details 'calc w=1/[\s^2^(Fo^2^)+(0.0847P)^2^+0.2869P] where P=(Fo^2^+2Fc^2^)/3'
_refine_ls_weighting_scheme calc
_refine_ls_wR_factor_gt 0.1579
_refine_ls_wR_factor_ref 0.1693
_reflns_number_gt 1942
_reflns_number_total 2452
_reflns_threshold_expression I>2\s(I)
_cod_data_source_file bt2618.cif
_cod_data_source_block I
_cod_depositor_comments
;
The following automatic conversions were performed:
'_symmetry_cell_setting' value 'Triclinic' changed to 'triclinic'
according to '/home/saulius/struct/CIF-dictionaries/cif_core.dic'
dictionary named 'cif_core.dic' version 2.4.1 from 2010-06-29.

Automatic conversion script
Id: cif_fix_enum 1527 2010-12-29 10:47:43Z saulius 

The following automatic conversions were performed:

'_symmetry_cell_setting' value 'Triclinic' changed to 'triclinic'
according to /home/saulius/struct/CIF-dictionaries/cif_core.dic
dictionary named 'cif_core.dic' version 2.4.1 from 2010-06-29.

Automatic conversion script
Id: cif_fix_values 1715 2011-07-08 13:25:40Z adriana 
;
_cod_database_code 2216320
_cod_database_fobs_code 2216320

loop_
_symmetry_equiv_pos_as_xyz
'x, y, z'
'-x, -y, -z'

loop_
_atom_site_type_symbol
_atom_site_label
_atom_site_fract_x
_atom_site_fract_y
_atom_site_fract_z
_atom_site_U_iso_or_equiv
_atom_site_adp_type
_atom_site_calc_flag
_atom_site_refinement_flags
_atom_site_occupancy
C C1 0.4323(3) 0.8348(2) 0.5724(3) 0.0429(6) Uani d . 1
C C2 0.4365(3) 0.8845(3) 0.7104(3) 0.0488(6) Uani d . 1
C C3 0.5824(4) 0.8723(3) 0.8196(3) 0.0562(7) Uani d . 1
H H3 0.5854 0.9077 0.9109 0.067 Uiso calc R 1
C C4 0.7269(4) 0.8084(3) 0.7981(3) 0.0568(7) Uani d . 1
C C5 0.7235(3) 0.7596(3) 0.6618(3) 0.0514(7) Uani d . 1
H H5 0.8189 0.7183 0.6452 0.062 Uiso calc R 1
C C6 0.5770(3) 0.7718(2) 0.5478(3) 0.0402(6) Uani d . 1
C C7 0.8822(4) 0.7952(5) 0.9222(4) 0.0844(11) Uani d . 1
H H7A 0.9567 0.7302 0.8963 0.127 Uiso calc R 1
H H7B 0.8462 0.7616 1.0052 0.127 Uiso calc R 1
H H7C 0.9427 0.8853 0.9443 0.127 Uiso calc R 1
C C8 0.5351(3) 0.7281(3) 0.4008(3) 0.0441(6) Uani d . 1
C C9 0.3708(3) 0.7620(3) 0.3424(3) 0.0472(6) Uani d . 1
C C10 0.1375(4) 0.8860(3) 0.4133(4) 0.0667(8) Uani d . 1
H H10A 0.0629 0.8300 0.4581 0.100 Uiso calc R 1
H H10B 0.0898 0.8858 0.3109 0.100 Uiso calc R 1
H H10C 0.1489 0.9805 0.4505 0.100 Uiso calc R 1
C C11 0.2720(4) 0.7353(3) 0.1905(3) 0.0650(8) Uani d . 1
H H11A 0.2615 0.8226 0.1381 0.078 Uiso calc R 1
H H11B 0.1574 0.6960 0.1881 0.078 Uiso calc R 1
C C12 0.3671(5) 0.6324(4) 0.1206(4) 0.0847(11) Uani d . 1
H H12A 0.3464 0.5385 0.1535 0.102 Uiso calc R 1
H H12B 0.3214 0.6329 0.0168 0.102 Uiso calc R 1
C C13 0.5577(5) 0.6675(4) 0.1554(3) 0.0760(10) Uani d . 1
H H13A 0.5783 0.7616 0.1227 0.091 Uiso calc R 1
H H13B 0.6100 0.6031 0.1029 0.091 Uiso calc R 1
C C14 0.6443(4) 0.6595(3) 0.3172(3) 0.0520(7) Uani d . 1
H H14 0.7543 0.7147 0.3351 0.062 Uiso calc R 1
C C15 0.6830(4) 0.5107(3) 0.3646(4) 0.0635(8) Uani d . 1
H H15A 0.6978 0.5067 0.4682 0.076 Uiso calc R 1
H H15B 0.5838 0.4491 0.3202 0.076 Uiso calc R 1
C C16 0.8367(5) 0.4553(4) 0.3295(4) 0.0762(10) Uani d . 1
H H16 0.8492 0.3594 0.3404 0.091 Uiso calc R 1
Cl Cl1 0.26043(11) 0.95592(9) 0.75368(10) 0.0754(3) Uani d . 1
N N1 0.3054(3) 0.8278(2) 0.4444(2) 0.0493(6) Uani d . 1
O O1 0.9436(4) 0.5193(3) 0.2898(4) 0.1204(12) Uani d . 1

loop_
_atom_site_aniso_label
_atom_site_aniso_U_11
_atom_site_aniso_U_22
_atom_site_aniso_U_33
_atom_site_aniso_U_12
_atom_site_aniso_U_13
_atom_site_aniso_U_23
C1 0.0414(13) 0.0410(13) 0.0474(14) 0.0000(10) 0.0135(11) 0.0031(10)
C2 0.0532(15) 0.0430(14) 0.0545(16) 0.0024(11) 0.0218(13) -0.0009(11)
C3 0.0683(18) 0.0589(17) 0.0428(15) -0.0061(13) 0.0187(13) -0.0043(12)
C4 0.0516(16) 0.0705(18) 0.0438(15) -0.0075(13) 0.0062(12) 0.0052(13)
C5 0.0446(14) 0.0587(16) 0.0521(16) 0.0027(12) 0.0142(12) 0.0051(12)
C6 0.0374(12) 0.0426(13) 0.0404(13) 0.0018(10) 0.0096(10) 0.0030(10)
C7 0.068(2) 0.123(3) 0.0525(19) 0.002(2) -0.0022(16) 0.0024(19)
C8 0.0453(14) 0.0429(13) 0.0444(14) 0.0001(10) 0.0123(11) 0.0007(10)
C9 0.0459(15) 0.0465(14) 0.0458(14) -0.0002(11) 0.0059(11) 0.0011(11)
C10 0.0511(17) 0.0658(18) 0.081(2) 0.0173(14) 0.0094(15) 0.0070(16)
C11 0.0619(18) 0.071(2) 0.0518(17) -0.0004(15) -0.0035(14) 0.0010(14)
C12 0.098(3) 0.094(3) 0.0523(19) 0.008(2) -0.0006(18) -0.0190(17)
C13 0.102(3) 0.078(2) 0.0533(18) 0.0097(19) 0.0290(18) -0.0069(16)
C14 0.0558(16) 0.0516(15) 0.0517(16) -0.0004(12) 0.0204(13) -0.0016(12)
C15 0.0661(19) 0.0541(17) 0.079(2) 0.0069(14) 0.0335(16) 0.0052(15)
C16 0.075(2) 0.0592(19) 0.103(3) 0.0086(16) 0.037(2) -0.0016(18)
Cl1 0.0758(6) 0.0752(6) 0.0866(6) 0.0158(4) 0.0395(5) -0.0139(4)
N1 0.0387(11) 0.0521(13) 0.0544(13) 0.0084(9) 0.0053(10) 0.0012(10)
O1 0.092(2) 0.102(2) 0.192(3) 0.0083(17) 0.083(2) 0.004(2)

loop_
_atom_type_symbol
_atom_type_description
_atom_type_scat_dispersion_real
_atom_type_scat_dispersion_imag
_atom_type_scat_source
C C 0.0033 0.0016 'International Tables Vol C Tables 4.2.6.8 and 6.1.1.4'
H H 0.0000 0.0000 'International Tables Vol C Tables 4.2.6.8 and 6.1.1.4'
N N 0.0061 0.0033 'International Tables Vol C Tables 4.2.6.8 and 6.1.1.4'
O O 0.0106 0.0060 'International Tables Vol C Tables 4.2.6.8 and 6.1.1.4'
Cl Cl 0.1484 0.1585 'International Tables Vol C Tables 4.2.6.8 and 6.1.1.4'

loop_
_geom_angle_atom_site_label_1
_geom_angle_atom_site_label_2
_geom_angle_atom_site_label_3
_geom_angle
N1 C1 C2 132.7(2)
N1 C1 C6 107.8(2)
C2 C1 C6 119.4(2)
C3 C2 C1 119.3(3)
C3 C2 Cl1 117.8(2)
C1 C2 Cl1 122.8(2)
C2 C3 C4 122.2(3)
C2 C3 H3 118.9
C4 C3 H3 118.9
C5 C4 C3 118.6(3)
C5 C4 C7 121.3(3)
C3 C4 C7 120.1(3)
C4 C5 C6 120.4(3)
C4 C5 H5 119.8
C6 C5 H5 119.8
C5 C6 C1 120.0(2)
C5 C6 C8 132.8(2)
C1 C6 C8 107.2(2)
C4 C7 H7A 109.5
C4 C7 H7B 109.5
H7A C7 H7B 109.5
C4 C7 H7C 109.5
H7A C7 H7C 109.5
H7B C7 H7C 109.5
C9 C8 C6 106.9(2)
C9 C8 C14 123.8(2)
C6 C8 C14 129.3(2)
C8 C9 N1 110.5(2)
C8 C9 C11 126.0(3)
N1 C9 C11 123.5(2)
N1 C10 H10A 109.5
N1 C10 H10B 109.5
H10A C10 H10B 109.5
N1 C10 H10C 109.5
H10A C10 H10C 109.5
H10B C10 H10C 109.5
C9 C11 C12 108.5(2)
C9 C11 H11A 110.0
C12 C11 H11A 110.0
C9 C11 H11B 110.0
C12 C11 H11B 110.0
H11A C11 H11B 108.4
C13 C12 C11 112.7(3)
C13 C12 H12A 109.1
C11 C12 H12A 109.1
C13 C12 H12B 109.1
C11 C12 H12B 109.1
H12A C12 H12B 107.8
C12 C13 C14 113.0(3)
C12 C13 H13A 109.0
C14 C13 H13A 109.0
C12 C13 H13B 109.0
C14 C13 H13B 109.0
H13A C13 H13B 107.8
C8 C14 C15 112.9(2)
C8 C14 C13 108.8(2)
C15 C14 C13 112.5(3)
C8 C14 H14 107.5
C15 C14 H14 107.5
C13 C14 H14 107.5
C16 C15 C14 115.8(2)
C16 C15 H15A 108.3
C14 C15 H15A 108.3
C16 C15 H15B 108.3
C14 C15 H15B 108.3
H15A C15 H15B 107.4
O1 C16 C15 126.9(3)
O1 C16 H16 116.6
C15 C16 H16 116.6
C9 N1 C1 107.5(2)
C9 N1 C10 124.0(2)
C1 N1 C10 128.3(2)

loop_
_geom_bond_atom_site_label_1
_geom_bond_atom_site_label_2
_geom_bond_distance
C1 N1 1.385(3)
C1 C2 1.394(4)
C1 C6 1.411(3)
C2 C3 1.374(4)
C2 Cl1 1.745(3)
C3 C4 1.403(4)
C3 H3 0.9300
C4 C5 1.377(4)
C4 C7 1.506(4)
C5 C6 1.403(4)
C5 H5 0.9300
C6 C8 1.419(3)
C7 H7A 0.9600
C7 H7B 0.9600
C7 H7C 0.9600
C8 C9 1.359(4)
C8 C14 1.501(4)
C9 N1 1.384(3)
C9 C11 1.487(4)
C10 N1 1.452(3)
C10 H10A 0.9600
C10 H10B 0.9600
C10 H10C 0.9600
C11 C12 1.528(5)
C11 H11A 0.9700
C11 H11B 0.9700
C12 C13 1.504(5)
C12 H12A 0.9700
C12 H12B 0.9700
C13 C14 1.536(4)
C13 H13A 0.9700
C13 H13B 0.9700
C14 C15 1.517(4)
C14 H14 0.9800
C15 C16 1.484(4)
C15 H15A 0.9700
C15 H15B 0.9700
C16 O1 1.166(4)
C16 H16 0.9300

loop_
_geom_hbond_atom_site_label_D
_geom_hbond_atom_site_label_H
_geom_hbond_atom_site_label_A
_geom_hbond_site_symmetry_A
_geom_hbond_distance_DH
_geom_hbond_distance_HA
_geom_hbond_distance_DA
_geom_hbond_angle_DHA
_geom_hbond_publ_flag
C15 H15B Cg1 2_666 0.97 2.83 3.675 146 yes

loop_
_geom_torsion_atom_site_label_1
_geom_torsion_atom_site_label_2
_geom_torsion_atom_site_label_3
_geom_torsion_atom_site_label_4
_geom_torsion
N1 C1 C2 C3 177.5(3)
C6 C1 C2 C3 0.7(4)
N1 C1 C2 Cl1 0.2(4)
C6 C1 C2 Cl1 -176.65(18)
C1 C2 C3 C4 -1.5(4)
Cl1 C2 C3 C4 175.9(2)
C2 C3 C4 C5 1.7(4)
C2 C3 C4 C7 -178.8(3)
C3 C4 C5 C6 -1.1(4)
C7 C4 C5 C6 179.4(3)
C4 C5 C6 C1 0.3(4)
C4 C5 C6 C8 -177.7(3)
N1 C1 C6 C5 -177.6(2)
C2 C1 C6 C5 0.0(3)
N1 C1 C6 C8 0.8(3)
C2 C1 C6 C8 178.4(2)
C5 C6 C8 C9 177.0(3)
C1 C6 C8 C9 -1.2(3)
C5 C6 C8 C14 -3.9(4)
C1 C6 C8 C14 177.9(2)
C6 C8 C9 N1 1.1(3)
C14 C8 C9 N1 -178.1(2)
C6 C8 C9 C11 -179.7(2)
C14 C8 C9 C11 1.2(4)
C8 C9 C11 C12 13.8(4)
N1 C9 C11 C12 -167.0(3)
C9 C11 C12 C13 -44.2(4)
C11 C12 C13 C14 62.7(4)
C9 C8 C14 C15 -112.3(3)
C6 C8 C14 C15 68.7(3)
C9 C8 C14 C13 13.3(3)
C6 C8 C14 C13 -165.7(3)
C12 C13 C14 C8 -43.8(3)
C12 C13 C14 C15 82.1(3)
C8 C14 C15 C16 -158.1(3)
C13 C14 C15 C16 78.2(4)
C14 C15 C16 O1 12.3(6)
C8 C9 N1 C1 -0.6(3)
C11 C9 N1 C1 -179.9(2)
C8 C9 N1 C10 175.4(2)
C11 C9 N1 C10 -3.9(4)
C2 C1 N1 C9 -177.3(3)
C6 C1 N1 C9 -0.2(3)
C2 C1 N1 C10 7.0(5)
C6 C1 N1 C10 -175.9(3)
